data_4077395
loop_
_publ_author_name
'Bazinet, Patrick'
'Yap, Glenn P. A.'
'Richeson, Darrin S.'

_publ_section_title
;
 Metallaaziridine Complexes of Tantalum Derived from
 1,8-Bis(isopropylamino)naphthalene via \b-H Activation
;
_journal_issue 20
_journal_name_full Organometallics
_journal_page_first 4129
_journal_paper_doi 10.1021/om0105167
_journal_volume 20
_journal_year 2001
_chemical_formula_sum 'C44 H50 Cl4 N4 Ta2'
_chemical_formula_weight 1138.58
_chemical_name_systematic
; 
 ? 
;
_space_group_IT_number 2
_symmetry_cell_setting triclinic
_symmetry_space_group_name_Hall '-P 1'
_symmetry_space_group_name_H-M 'P -1'
_atom_sites_solution_hydrogens geom
_atom_sites_solution_primary direct
_atom_sites_solution_secondary difmap
_audit_creation_method SHELXL-97
_cell_angle_alpha 110.555(2)
_cell_angle_beta 95.041(2)
_cell_angle_gamma 95.855(2)
_cell_formula_units_Z 1
_cell_length_a 9.085(1)
_cell_length_b 9.529(1)
_cell_length_c 13.481(2)
_cell_measurement_reflns_used 'reflections from 60 data frames'
_cell_measurement_temperature 203(2)
_cell_measurement_theta_max 28.29
_cell_measurement_theta_min 1.47
_cell_volume 1077.4(2)
_computing_cell_refinement 'Bruker SMART'
_computing_data_collection 'Bruker SMART'
_computing_data_reduction 'Bruker SHELXTL'
_computing_molecular_graphics 'Bruker SHELXTL'
_computing_publication_material 'Bruker SHELXTL'
_computing_structure_refinement 'SHELXL-97 (Sheldrick, 1997)'
_computing_structure_solution 'SHELXS-97 (Sheldrick, 1990)'
_diffrn_ambient_temperature 203(2)
_diffrn_measured_fraction_theta_full 0.871
_diffrn_measured_fraction_theta_max 0.871
_diffrn_measurement_device_type 'CCD area detector'
_diffrn_measurement_method 'phi and omega scans'
_diffrn_radiation_monochromator graphite
_diffrn_radiation_source 'fine-focus sealed tube'
_diffrn_radiation_type MoK\a
_diffrn_radiation_wavelength 0.71073
_diffrn_reflns_av_R_equivalents 0.0328
_diffrn_reflns_av_sigmaI/netI 0.0596
_diffrn_reflns_limit_h_max 12
_diffrn_reflns_limit_h_min -12
_diffrn_reflns_limit_k_max 11
_diffrn_reflns_limit_k_min -12
_diffrn_reflns_limit_l_max 18
_diffrn_reflns_limit_l_min 0
_diffrn_reflns_number 8474
_diffrn_reflns_theta_full 28.78
_diffrn_reflns_theta_max 28.78
_diffrn_reflns_theta_min 1.63
_diffrn_standards_decay_% <1
_diffrn_standards_number '50 standard frames at start and end'
_exptl_absorpt_coefficient_mu 5.358
_exptl_absorpt_correction_T_max 0.928076
_exptl_absorpt_correction_T_min 0.619401
_exptl_absorpt_correction_type multi-scan
_exptl_absorpt_process_details 'Blessing,R., Acta Cryst. (1995) A51 33-38.'
_exptl_crystal_colour orange
_exptl_crystal_density_diffrn 1.755
_exptl_crystal_density_method 'not measured'
_exptl_crystal_description block
_exptl_crystal_F_000 556
_exptl_crystal_size_max 0.20
_exptl_crystal_size_mid 0.15
_exptl_crystal_size_min 0.10
_refine_diff_density_max 0.876
_refine_diff_density_min -1.187
_refine_diff_density_rms 0.114
_refine_ls_extinction_method none
_refine_ls_goodness_of_fit_ref 1.005
_refine_ls_hydrogen_treatment mixed
_refine_ls_matrix_type full
_refine_ls_number_parameters 262
_refine_ls_number_reflns 4897
_refine_ls_number_restraints 4
_refine_ls_restrained_S_all 1.006
_refine_ls_R_factor_all 0.0453
_refine_ls_R_factor_gt 0.0355
_refine_ls_shift/su_max 0.002
_refine_ls_shift/su_mean 0.000
_refine_ls_structure_factor_coef Fsqd
_refine_ls_weighting_details 'calc w=1/[\s^2^(Fo^2^)+(0.0200P)^2^+0.0000P] where P=(Fo^2^+2Fc^2^)/3'
_refine_ls_weighting_scheme calc
_refine_ls_wR_factor_gt 0.0650
_refine_ls_wR_factor_ref 0.0662
_reflns_number_gt 4023
_reflns_number_total 4897
_reflns_threshold_expression >2sigma(I)
_cod_data_source_file om0105167.cif
_cod_data_source_block dr229
_cod_depositor_comments
;
The following automatic conversions were performed:

'_symmetry_cell_setting' value 'Triclinic' changed to 'triclinic'
according to /home/saulius/struct/CIF-dictionaries/cif_core.dic
dictionary named 'cif_core.dic' version 2.4.2 from 2011-04-26.

Automatic conversion script
Id: cif_fix_values 1715 2011-07-08 13:25:40Z adriana 
;
_cod_original_sg_symbol_H-M P-1
_cod_database_code 4077395

loop_
_symmetry_equiv_pos_as_xyz
'x, y, z'
'-x, -y, -z'

loop_
_atom_site_label
_atom_site_type_symbol
_atom_site_fract_x
_atom_site_fract_y
_atom_site_fract_z
_atom_site_U_iso_or_equiv
_atom_site_adp_type
_atom_site_occupancy
_atom_site_symmetry_multiplicity
_atom_site_calc_flag
_atom_site_refinement_flags
_atom_site_disorder_assembly
_atom_site_disorder_group
Ta Ta 0.03417(2) 0.17764(2) 0.138395(14) 0.03947(7) Uani 1 1 d D . .
Cl1 Cl 0.2361(11) 0.3649(12) 0.1601(9) 0.077(3) Uani 0.50 1 d PD A 1
Cl2 Cl -0.0928(5) -0.0833(3) 0.0591(3) 0.0672(11) Uani 0.50 1 d PD . 1
Cl1' Cl 0.2000(12) 0.3834(12) 0.1381(10) 0.078(3) Uani 0.50 1 d PD A 2
Cl2' Cl -0.1535(3) -0.0411(3) 0.0351(2) 0.0470(8) Uani 0.50 1 d PD . 2
N1 N 0.0705(4) 0.1610(5) 0.2753(3) 0.0542(11) Uani 1 1 d D A .
N2 N -0.1166(4) 0.2905(5) 0.2052(3) 0.0472(10) Uani 1 1 d D A .
C1 C 0.0185(5) 0.2084(6) 0.3754(4) 0.0514(13) Uani 1 1 d . . .
C2 C 0.0763(7) 0.1713(11) 0.4575(5) 0.104(3) Uani 1 1 d . A .
H2A H 0.1526 0.1100 0.4477 0.124 Uiso 1 1 calc R . .
C3 C 0.0237(8) 0.2234(11) 0.5569(5) 0.106(3) Uani 1 1 d . . .
H3A H 0.0655 0.1969 0.6130 0.127 Uiso 1 1 calc R A .
C4 C -0.0859(6) 0.3108(7) 0.5731(4) 0.0614(15) Uani 1 1 d . A .
H4A H -0.1194 0.3455 0.6404 0.074 Uiso 1 1 calc R . .
C5 C -0.1493(5) 0.3495(5) 0.4910(3) 0.0433(11) Uani 1 1 d . . .
C6 C -0.0987(4) 0.2986(5) 0.3884(3) 0.0369(10) Uani 1 1 d . A .
C7 C -0.1693(6) 0.3386(6) 0.3055(4) 0.0496(12) Uani 1 1 d . . .
C8 C -0.2815(9) 0.4256(9) 0.3261(5) 0.098(3) Uani 1 1 d . A .
H8A H -0.3282 0.4518 0.2713 0.117 Uiso 1 1 calc R . .
C9 C -0.3280(10) 0.4761(10) 0.4268(6) 0.114(3) Uani 1 1 d . . .
H9A H -0.4057 0.5356 0.4391 0.137 Uiso 1 1 calc R A .
C10 C -0.2628(7) 0.4404(7) 0.5075(5) 0.0666(16) Uani 1 1 d . A .
H10A H -0.2943 0.4773 0.5754 0.080 Uiso 1 1 calc R . .
C11 C 0.1867(9) 0.0679(11) 0.2398(6) 0.112(3) Uani 1 1 d D A .
H11A H 0.1842 0.0604 0.1645 0.134 Uiso 0.50 1 calc PR B 1
C12 C 0.1481(13) -0.0962(12) 0.2272(9) 0.174(6) Uani 1 1 d . . .
H12A H 0.0455 -0.1326 0.1939 0.261 Uiso 1 1 calc R A .
H12B H 0.1597 -0.1048 0.2970 0.261 Uiso 1 1 calc R . .
H12C H 0.2142 -0.1563 0.1828 0.261 Uiso 1 1 calc R . .
C13 C 0.3439(9) 0.1484(17) 0.2876(9) 0.183(6) Uani 1 1 d . . .
H13A H 0.3520 0.2517 0.2896 0.275 Uiso 1 1 calc R A .
H13B H 0.4151 0.0958 0.2440 0.275 Uiso 1 1 calc R . .
H13C H 0.3649 0.1491 0.3595 0.275 Uiso 1 1 calc R . .
C14 C -0.1705(8) 0.3113(11) 0.1105(5) 0.103(3) Uani 1 1 d D A .
H14A H -0.1086 0.2556 0.0571 0.123 Uiso 0.50 1 calc PR C 2
C15 C -0.3297(10) 0.2374(17) 0.0629(7) 0.187(7) Uani 1 1 d . . .
H15A H -0.3427 0.1337 0.0602 0.281 Uiso 1 1 calc R A .
H15B H -0.3493 0.2380 -0.0089 0.281 Uiso 1 1 calc R . .
H15C H -0.3988 0.2933 0.1069 0.281 Uiso 1 1 calc R . .
C16 C -0.1386(14) 0.4788(15) 0.1162(9) 0.187(6) Uani 1 1 d . . .
H16A H -0.0356 0.5198 0.1463 0.281 Uiso 1 1 calc R A .
H16B H -0.2043 0.5392 0.1610 0.281 Uiso 1 1 calc R . .
H16C H -0.1562 0.4813 0.0449 0.281 Uiso 1 1 calc R . .
C17 C -0.4526(7) -0.1646(7) 0.3820(5) 0.0660(16) Uani 1 1 d . . .
H17A H -0.4735 -0.1509 0.4516 0.079 Uiso 1 1 calc R . .
C18 C -0.5222(6) -0.2885(7) 0.2970(4) 0.0594(14) Uani 1 1 d . . .
H18A H -0.5916 -0.3599 0.3080 0.071 Uiso 1 1 calc R . .
C19 C -0.4905(6) -0.3081(6) 0.1956(4) 0.0582(14) Uani 1 1 d . . .
H19A H -0.5381 -0.3932 0.1373 0.070 Uiso 1 1 calc R . .
C20 C -0.3902(6) -0.2045(6) 0.1797(5) 0.0617(15) Uani 1 1 d . . .
H20A H -0.3685 -0.2188 0.1102 0.074 Uiso 1 1 calc R . .
C21 C -0.3210(5) -0.0806(6) 0.2632(4) 0.0576(14) Uani 1 1 d . . .
H21A H -0.2526 -0.0092 0.2513 0.069 Uiso 1 1 calc R . .
C22 C -0.3511(6) -0.0599(6) 0.3644(5) 0.0605(14) Uani 1 1 d . . .
H22A H -0.3029 0.0255 0.4223 0.073 Uiso 1 1 calc R . .

loop_
_atom_site_aniso_label
_atom_site_aniso_U_11
_atom_site_aniso_U_22
_atom_site_aniso_U_33
_atom_site_aniso_U_23
_atom_site_aniso_U_13
_atom_site_aniso_U_12
Ta 0.04463(11) 0.04208(11) 0.02847(10) 0.00712(7) 0.01392(7) 0.00470(7)
Cl1 0.074(4) 0.084(4) 0.049(4) 0.002(2) 0.022(3) -0.028(4)
Cl2 0.098(3) 0.0534(19) 0.0405(18) 0.0052(14) 0.0369(18) -0.0131(19)
Cl1' 0.092(5) 0.070(3) 0.053(4) 0.008(2) 0.016(3) -0.023(3)
Cl2' 0.0435(15) 0.0553(18) 0.0313(14) 0.0023(12) 0.0172(11) -0.0035(12)
N1 0.057(2) 0.082(3) 0.033(2) 0.022(2) 0.0157(17) 0.035(2)
N2 0.061(2) 0.056(3) 0.035(2) 0.0218(19) 0.0192(17) 0.023(2)
C1 0.047(3) 0.078(4) 0.030(2) 0.016(2) 0.0081(19) 0.023(3)
C2 0.095(5) 0.197(9) 0.044(3) 0.050(4) 0.030(3) 0.093(6)
C3 0.096(5) 0.208(9) 0.041(3) 0.058(5) 0.024(3) 0.083(6)
C4 0.065(3) 0.083(4) 0.031(3) 0.012(3) 0.015(2) 0.012(3)
C5 0.051(3) 0.040(3) 0.035(2) 0.007(2) 0.0187(19) -0.001(2)
C6 0.036(2) 0.040(2) 0.034(2) 0.0112(19) 0.0130(17) 0.0025(18)
C7 0.066(3) 0.052(3) 0.042(3) 0.022(2) 0.029(2) 0.026(2)
C8 0.143(6) 0.133(6) 0.073(4) 0.069(4) 0.068(4) 0.107(6)
C9 0.163(7) 0.159(8) 0.092(5) 0.085(6) 0.092(5) 0.129(7)
C10 0.096(4) 0.066(4) 0.057(3) 0.028(3) 0.051(3) 0.039(3)
C11 0.127(6) 0.165(8) 0.079(5) 0.054(5) 0.075(5) 0.095(6)
C12 0.252(13) 0.147(9) 0.229(12) 0.126(9) 0.183(11) 0.161(9)
C13 0.074(5) 0.356(18) 0.152(9) 0.102(10) 0.049(6) 0.109(8)
C14 0.092(5) 0.186(9) 0.054(4) 0.057(5) 0.033(3) 0.054(5)
C15 0.095(6) 0.41(2) 0.087(6) 0.133(10) -0.006(5) 0.024(9)
C16 0.261(14) 0.256(14) 0.186(11) 0.199(11) 0.123(10) 0.153(12)
C17 0.074(4) 0.083(4) 0.047(3) 0.029(3) 0.014(3) 0.015(3)
C18 0.057(3) 0.068(4) 0.061(3) 0.035(3) 0.011(3) 0.001(3)
C19 0.059(3) 0.058(3) 0.056(3) 0.019(3) 0.006(2) 0.005(3)
C20 0.060(3) 0.069(4) 0.057(3) 0.023(3) 0.020(3) 0.001(3)
C21 0.047(3) 0.062(3) 0.060(3) 0.021(3) 0.010(2) -0.005(2)
C22 0.059(3) 0.059(3) 0.057(3) 0.016(3) 0.000(3) 0.006(3)

loop_
_atom_type_symbol
_atom_type_description
_atom_type_scat_dispersion_real
_atom_type_scat_dispersion_imag
_atom_type_scat_source
C C 0.0033 0.0016 'International Tables Vol C Tables 4.2.6.8 and 6.1.1.4'
H H 0.0000 0.0000 'International Tables Vol C Tables 4.2.6.8 and 6.1.1.4'
N N 0.0061 0.0033 'International Tables Vol C Tables 4.2.6.8 and 6.1.1.4'
Cl Cl 0.1484 0.1585 'International Tables Vol C Tables 4.2.6.8 and 6.1.1.4'
Ta Ta -0.7052 6.5227 'International Tables Vol C Tables 4.2.6.8 and 6.1.1.4'

loop_
_geom_angle_atom_site_label_1
_geom_angle_atom_site_label_2
_geom_angle_atom_site_label_3
_geom_angle
_geom_angle_site_symmetry_1
_geom_angle_site_symmetry_3
N1 Ta N2 81.64(16) . .
N1 Ta Cl1 97.9(3) . .
N2 Ta Cl1 103.7(4) . .
N1 Ta Cl1' 107.9(3) . .
N2 Ta Cl1' 97.5(4) . .
Cl1 Ta Cl1' 12.4(5) . .
N1 Ta C11 36.96(17) . .
N2 Ta C11 118.57(18) . .
Cl1 Ta C11 89.9(4) . .
Cl1' Ta C11 102.3(4) . .
N1 Ta C14 117.07(18) . .
N2 Ta C14 35.49(18) . .
Cl1 Ta C14 99.4(4) . .
Cl1' Ta C14 88.2(4) . .
C11 Ta C14 153.9(2) . .
N1 Ta Cl2 91.53(17) . .
N2 Ta Cl2 103.87(16) . .
Cl1 Ta Cl2 151.9(4) . .
Cl1' Ta Cl2 153.0(4) . .
C11 Ta Cl2 81.8(3) . .
C14 Ta Cl2 99.7(3) . .
N1 Ta Cl2' 104.46(16) . .
N2 Ta Cl2' 91.37(14) . .
Cl1 Ta Cl2' 154.7(3) . .
Cl1' Ta Cl2' 147.4(3) . .
C11 Ta Cl2' 100.8(3) . .
C14 Ta Cl2' 81.0(2) . .
Cl2 Ta Cl2' 19.32(10) . .
N1 Ta Cl2 145.77(16) . 2
N2 Ta Cl2 131.89(16) . 2
Cl1 Ta Cl2 82.1(3) . 2
Cl1' Ta Cl2 78.1(3) . 2
C11 Ta Cl2 109.03(17) . 2
C14 Ta Cl2 96.48(18) . 2
Cl2 Ta Cl2 75.39(11) . 2
Cl2' Ta Cl2 72.69(8) . 2
N1 Ta Cl2' 127.87(14) . 2
N2 Ta Cl2' 149.75(14) . 2
Cl1 Ta Cl2' 80.9(3) . 2
Cl1' Ta Cl2' 80.8(4) . 2
C11 Ta Cl2' 91.04(16) . 2
C14 Ta Cl2' 114.46(17) . 2
Cl2 Ta Cl2' 72.47(8) . 2
Cl2' Ta Cl2' 76.02(10) . 2
Cl2 Ta Cl2' 18.01(9) 2 2
Ta Cl2 Ta 104.61(11) . 2
Ta Cl2' Ta 103.98(10) . 2
C1 N1 C11 129.0(4) . .
C1 N1 Ta 140.1(3) . .
C11 N1 Ta 90.9(3) . .
C14 N2 C7 128.9(4) . .
C14 N2 Ta 92.5(3) . .
C7 N2 Ta 138.6(3) . .
C2 C1 N1 122.4(5) . .
C2 C1 C6 120.3(5) . .
N1 C1 C6 117.4(4) . .
C1 C2 C3 120.8(6) . .
C4 C3 C2 120.9(6) . .
C3 C4 C5 120.2(5) . .
C4 C5 C10 120.4(4) . .
C4 C5 C6 120.6(5) . .
C10 C5 C6 119.0(5) . .
C1 C6 C7 124.0(4) . .
C1 C6 C5 117.3(4) . .
C7 C6 C5 118.7(4) . .
C8 C7 N2 122.2(5) . .
C8 C7 C6 119.5(4) . .
N2 C7 C6 118.3(4) . .
C7 C8 C9 121.1(6) . .
C10 C9 C8 120.8(6) . .
C9 C10 C5 120.8(5) . .
N1 C11 C12 114.7(7) . .
N1 C11 C13 113.9(8) . .
C12 C11 C13 119.0(8) . .
N1 C11 Ta 52.2(2) . .
C12 C11 Ta 120.4(7) . .
C13 C11 Ta 117.9(7) . .
N2 C14 C15 115.4(7) . .
N2 C14 C16 113.9(8) . .
C15 C14 C16 113.0(8) . .
N2 C14 Ta 52.0(2) . .
C15 C14 Ta 125.2(8) . .
C16 C14 Ta 120.4(6) . .
C18 C17 C22 119.3(5) . .
C19 C18 C17 120.0(5) . .
C18 C19 C20 120.0(5) . .
C21 C20 C19 120.7(5) . .
C20 C21 C22 119.9(5) . .
C17 C22 C21 120.1(5) . .

loop_
_geom_bond_atom_site_label_1
_geom_bond_atom_site_label_2
_geom_bond_distance
_geom_bond_site_symmetry_2
Ta N1 1.911(3) .
Ta N2 1.918(3) .
Ta Cl1 2.347(3) .
Ta Cl1' 2.348(3) .
Ta C11 2.418(6) .
Ta C14 2.432(6) .
Ta Cl2 2.446(3) .
Ta Cl2' 2.451(2) .
Ta Cl2 2.617(3) 2
Ta Cl2' 2.634(3) 2
Cl2 Ta 2.617(3) 2
Cl2' Ta 2.634(3) 2
N1 C1 1.405(5) .
N1 C11 1.454(6) .
N2 C14 1.413(7) .
N2 C7 1.411(5) .
C1 C2 1.356(8) .
C1 C6 1.420(6) .
C2 C3 1.401(8) .
C3 C4 1.346(8) .
C4 C5 1.383(7) .
C5 C10 1.396(7) .
C5 C6 1.430(5) .
C6 C7 1.424(7) .
C7 C8 1.366(7) .
C8 C9 1.392(8) .
C9 C10 1.355(9) .
C11 C12 1.512(12) .
C11 C13 1.520(13) .
C14 C15 1.521(11) .
C14 C16 1.567(14) .
C17 C18 1.370(8) .
C17 C22 1.385(8) .
C18 C19 1.373(7) .
C19 C20 1.360(7) .
C20 C21 1.359(7) .
C21 C22 1.365(7) .
